data_1524775
loop_
_publ_author_name
'Kuz'ma, Yu.B.'
'Kripyakevich, P.I.'
'Frankevich, D.P.'

_publ_section_title
;
 Compounds of the rare earth metals with zinc and their crystal structures
;
_journal_name_full 'Izvestiya Akademii Nauk SSSR, Neorganicheskie Materialy'
_journal_page_first 1547
_journal_page_last 1553
_journal_volume 1
_journal_year 1965
_chemical_formula_sum 'Er Zn12'
_space_group_IT_number 139
_symmetry_space_group_name_Hall '-I 4 2'
_symmetry_space_group_name_H-M 'I 4/m m m'
_cell_angle_alpha 90
_cell_angle_beta 90
_cell_angle_gamma 90
_cell_formula_units_Z 2
_cell_length_a 8.8501
_cell_length_b 8.8501
_cell_length_c 5.195
_cell_volume 406.895
_citation_journal_id_ASTM IVNMAW
_cod_data_source_file Kuzma_IVNMAW_1965_1791.cif
_cod_data_source_block Er1Zn12
_cod_original_cell_volume 406.8946
_cod_original_formula_sum 'Er1 Zn12'
_cod_database_code 1524775

loop_
_symmetry_equiv_pos_as_xyz
x,y,z
-y,x,z
-x,-y,z
y,-x,z
x,-y,-z
y,x,-z
-x,y,-z
-y,-x,-z
-x,-y,-z
y,-x,-z
x,y,-z
-y,x,-z
-x,y,z
-y,-x,z
x,-y,z
y,x,z
x+1/2,y+1/2,z+1/2
-y+1/2,x+1/2,z+1/2
-x+1/2,-y+1/2,z+1/2
y+1/2,-x+1/2,z+1/2
x+1/2,-y+1/2,-z+1/2
y+1/2,x+1/2,-z+1/2
-x+1/2,y+1/2,-z+1/2
-y+1/2,-x+1/2,-z+1/2
-x+1/2,-y+1/2,-z+1/2
y+1/2,-x+1/2,-z+1/2
x+1/2,y+1/2,-z+1/2
-y+1/2,x+1/2,-z+1/2
-x+1/2,y+1/2,z+1/2
-y+1/2,-x+1/2,z+1/2
x+1/2,-y+1/2,z+1/2
y+1/2,x+1/2,z+1/2

loop_
_atom_site_label
_atom_site_type_symbol
_atom_site_fract_x
_atom_site_fract_y
_atom_site_fract_z
_atom_site_occupancy
_atom_site_U_iso_or_equiv
Er1 Er 0 0 0 1 0.0
Zn1 Zn 0.25 0.25 0.25 1 0.0
Zn3 Zn 0.277 0.5 0 1 0.0
Zn2 Zn 0.361 0 0 1 0.0
